data_2215000
loop_
_publ_author_name
'Betz, Richard'
'Kl\"ufers, Peter'

_publ_section_title
;
 Dicyclohexyl(hydroxy)acetonitrile
;
_journal_coeditor_code BT2449
_journal_issue 9
_journal_name_full 'Acta Crystallographica Section E'
_journal_page_first o3893
_journal_page_last o3893
_journal_paper_doi 10.1107/S160053680704127X
_journal_volume 63
_journal_year 2007
_chemical_formula_iupac 'C14 H23 N O'
_chemical_formula_moiety 'C14 H23 N O'
_chemical_formula_sum 'C14 H23 N O'
_chemical_formula_weight 221.34
_chemical_name_systematic
;
Dicyclohexyl(hydroxy)acetonitrile
;
_space_group_IT_number 14
_symmetry_cell_setting monoclinic
_symmetry_space_group_name_Hall '-P 2ybc'
_symmetry_space_group_name_H-M 'P 1 21/c 1'
_atom_sites_solution_hydrogens geom
_atom_sites_solution_primary direct
_atom_sites_solution_secondary difmap
_audit_creation_method SHELXL97
_cell_angle_alpha 90.00
_cell_angle_beta 108.548(12)
_cell_angle_gamma 90.00
_cell_formula_units_Z 4
_cell_length_a 10.1300(11)
_cell_length_b 10.8140(8)
_cell_length_c 12.5540(13)
_cell_measurement_reflns_used 5000
_cell_measurement_temperature 200(2)
_cell_measurement_theta_max 27.9
_cell_measurement_theta_min 2.2
_cell_volume 1303.8(2)
_computing_cell_refinement 'IPDS Software (Stoe & Cie, 1996)'
_computing_data_collection 'IPDS Software (Stoe & Cie, 1996)'
_computing_data_reduction 'IPDS Software (Stoe & Cie, 1996)'
_computing_molecular_graphics 'ORTEPIII (Burnett & Johnson, 1996)'
_computing_publication_material 'SHELXL97 (Sheldrick, 1997)'
_computing_structure_refinement 'SHELXL97 (Sheldrick, 1997)'
_computing_structure_solution 'SIR97 (Altomare <i>et al.</i>,  1999)'
_diffrn_ambient_temperature 200(2)
_diffrn_measured_fraction_theta_full 0.992
_diffrn_measured_fraction_theta_max 0.992
_diffrn_measurement_device 'image-plate area detector'
_diffrn_measurement_device_type 'Stoe IPDS'
_diffrn_measurement_method 'area detection'
_diffrn_radiation_monochromator graphite
_diffrn_radiation_source 'fine-focus sealed tube'
_diffrn_radiation_type MoK\a
_diffrn_radiation_wavelength 0.71073
_diffrn_reflns_av_R_equivalents 0.0483
_diffrn_reflns_av_sigmaI/netI 0.0515
_diffrn_reflns_limit_h_max 13
_diffrn_reflns_limit_h_min -13
_diffrn_reflns_limit_k_max 14
_diffrn_reflns_limit_k_min -13
_diffrn_reflns_limit_l_max 16
_diffrn_reflns_limit_l_min -16
_diffrn_reflns_number 10944
_diffrn_reflns_theta_full 27.56
_diffrn_reflns_theta_max 27.98
_diffrn_reflns_theta_min 2.54
_exptl_absorpt_coefficient_mu 0.070
_exptl_absorpt_correction_T_max 0.9851
_exptl_absorpt_correction_T_min 0.9793
_exptl_absorpt_correction_type numerical
_exptl_absorpt_process_details '(XRED; Stoe & Cie, 1997)'
_exptl_crystal_colour colourless
_exptl_crystal_density_diffrn 1.128
_exptl_crystal_density_method 'not measured'
_exptl_crystal_description block
_exptl_crystal_F_000 488
_exptl_crystal_size_max 0.43
_exptl_crystal_size_mid 0.32
_exptl_crystal_size_min 0.26
_refine_diff_density_max 0.272
_refine_diff_density_min -0.165
_refine_ls_extinction_method none
_refine_ls_goodness_of_fit_ref 0.918
_refine_ls_hydrogen_treatment constr
_refine_ls_matrix_type full
_refine_ls_number_parameters 147
_refine_ls_number_reflns 3117
_refine_ls_number_restraints 0
_refine_ls_restrained_S_all 0.918
_refine_ls_R_factor_all 0.0698
_refine_ls_R_factor_gt 0.0407
_refine_ls_shift/su_max 0.000
_refine_ls_shift/su_mean 0.000
_refine_ls_structure_factor_coef Fsqd
_refine_ls_weighting_details 'calc w=1/[\s^2^(Fo^2^)+(0.0525P)^2^] where P=(Fo^2^+2Fc^2^)/3'
_refine_ls_weighting_scheme calc
_refine_ls_wR_factor_gt 0.0925
_refine_ls_wR_factor_ref 0.1003
_reflns_number_gt 2073
_reflns_number_total 3117
_reflns_threshold_expression I>2\s(I)
_cod_data_source_file bt2449.cif
_cod_data_source_block I
_cod_original_sg_symbol_H-M 'P 21/c'
_cod_database_code 2215000
_cod_database_fobs_code 2215000

loop_
_symmetry_equiv_pos_as_xyz
'x, y, z'
'-x, y+1/2, -z+1/2'
'-x, -y, -z'
'x, -y-1/2, z-1/2'

loop_
_atom_site_type_symbol
_atom_site_label
_atom_site_fract_x
_atom_site_fract_y
_atom_site_fract_z
_atom_site_U_iso_or_equiv
_atom_site_adp_type
_atom_site_calc_flag
_atom_site_refinement_flags
_atom_site_occupancy
O O1 0.12139(9) 0.76034(8) 0.27055(6) 0.0276(2) Uani d . 1
H H1 0.1015 0.6855 0.2747 0.0367(8) Uiso calc R 1
N N2 -0.06931(12) 1.00845(10) 0.17481(10) 0.0342(3) Uani d . 1
C C1 0.06155(12) 0.80206(10) 0.15801(9) 0.0192(2) Uani d . 1
C C2 -0.01281(13) 0.91914(11) 0.16750(10) 0.0228(3) Uani d . 1
C C11 0.17886(12) 0.83620(11) 0.10885(9) 0.0220(3) Uani d . 1
H H11 0.1347 0.8776 0.0348 0.0367(8) Uiso calc R 1
C C12 0.25527(13) 0.72163(13) 0.08798(11) 0.0311(3) Uani d . 1
H H121 0.2969 0.6770 0.1597 0.0367(8) Uiso calc R 1
H H122 0.1881 0.6655 0.0355 0.0367(8) Uiso calc R 1
C C13 0.36959(14) 0.75672(16) 0.03856(12) 0.0405(4) Uani d . 1
H H131 0.4206 0.6813 0.0300 0.0367(8) Uiso calc R 1
H H132 0.3267 0.7931 -0.0370 0.0367(8) Uiso calc R 1
C C14 0.47133(14) 0.84872(16) 0.11226(13) 0.0423(4) Uani d . 1
H H141 0.5226 0.8091 0.1847 0.0367(8) Uiso calc R 1
H H142 0.5399 0.8736 0.0750 0.0367(8) Uiso calc R 1
C C15 0.39607(14) 0.96243(15) 0.13399(13) 0.0390(3) Uani d . 1
H H151 0.3539 1.0074 0.0625 0.0367(8) Uiso calc R 1
H H152 0.4638 1.0183 0.1863 0.0367(8) Uiso calc R 1
C C16 0.28235(13) 0.92723(13) 0.18439(11) 0.0288(3) Uani d . 1
H H161 0.3256 0.8894 0.2592 0.0367(8) Uiso calc R 1
H H162 0.2323 1.0027 0.1945 0.0367(8) Uiso calc R 1
C C21 -0.04689(11) 0.70938(11) 0.08676(9) 0.0188(2) Uani d . 1
H H21 0.0009 0.6275 0.0927 0.0367(8) Uiso calc R 1
C C22 -0.10254(12) 0.74228(12) -0.03845(9) 0.0255(3) Uani d . 1
H H221 -0.1505 0.8233 -0.0478 0.0367(8) Uiso calc R 1
H H222 -0.0238 0.7495 -0.0687 0.0367(8) Uiso calc R 1
C C23 -0.20376(13) 0.64389(14) -0.10405(10) 0.0317(3) Uani d . 1
H H231 -0.2413 0.6693 -0.1838 0.0367(8) Uiso calc R 1
H H232 -0.1531 0.5650 -0.1009 0.0367(8) Uiso calc R 1
C C24 -0.32405(13) 0.62365(14) -0.05789(10) 0.0318(3) Uani d . 1
H H241 -0.3834 0.5552 -0.0992 0.0367(8) Uiso calc R 1
H H242 -0.3818 0.6994 -0.0693 0.0367(8) Uiso calc R 1
C C25 -0.26967(13) 0.59256(13) 0.06700(10) 0.0269(3) Uani d . 1
H H251 -0.3489 0.5856 0.0967 0.0367(8) Uiso calc R 1
H H252 -0.2213 0.5118 0.0775 0.0367(8) Uiso calc R 1
C C26 -0.16947(12) 0.69184(11) 0.13214(9) 0.0221(3) Uani d . 1
H H261 -0.1335 0.6682 0.2124 0.0367(8) Uiso calc R 1
H H262 -0.2201 0.7711 0.1267 0.0367(8) Uiso calc R 1

loop_
_atom_site_aniso_label
_atom_site_aniso_U_11
_atom_site_aniso_U_22
_atom_site_aniso_U_33
_atom_site_aniso_U_12
_atom_site_aniso_U_13
_atom_site_aniso_U_23
O1 0.0398(5) 0.0232(5) 0.0157(4) -0.0047(4) 0.0030(3) 0.0033(3)
N2 0.0388(6) 0.0244(6) 0.0417(7) 0.0030(5) 0.0158(5) -0.0062(5)
C1 0.0251(6) 0.0181(6) 0.0146(5) 0.0030(5) 0.0066(4) 0.0012(4)
C2 0.0277(6) 0.0222(7) 0.0213(6) -0.0028(5) 0.0114(5) -0.0019(5)
C11 0.0218(6) 0.0257(6) 0.0188(5) 0.0016(5) 0.0070(4) 0.0008(5)
C12 0.0247(6) 0.0341(8) 0.0355(7) 0.0033(6) 0.0111(5) -0.0092(6)
C13 0.0247(6) 0.0595(10) 0.0403(8) 0.0043(7) 0.0144(6) -0.0111(7)
C14 0.0224(7) 0.0643(11) 0.0411(8) -0.0023(7) 0.0115(6) -0.0025(7)
C15 0.0310(7) 0.0469(9) 0.0408(8) -0.0108(7) 0.0137(6) -0.0018(7)
C16 0.0297(6) 0.0296(7) 0.0277(6) -0.0042(5) 0.0100(5) -0.0024(5)
C21 0.0218(5) 0.0189(6) 0.0169(5) 0.0025(5) 0.0080(4) -0.0005(4)
C22 0.0257(6) 0.0352(7) 0.0171(5) -0.0005(6) 0.0088(5) 0.0017(5)
C23 0.0306(7) 0.0466(9) 0.0179(6) -0.0052(6) 0.0078(5) -0.0041(6)
C24 0.0266(6) 0.0439(8) 0.0237(6) -0.0067(6) 0.0064(5) -0.0020(6)
C25 0.0260(6) 0.0317(7) 0.0246(6) -0.0030(5) 0.0103(5) -0.0003(5)
C26 0.0258(6) 0.0244(6) 0.0184(5) 0.0026(5) 0.0104(5) 0.0011(5)

loop_
_atom_type_symbol
_atom_type_description
_atom_type_scat_dispersion_real
_atom_type_scat_dispersion_imag
_atom_type_scat_source
C C 0.0033 0.0000 'International Tables Vol C Tables 4.2.6.8 and 6.1.1.4'
H H 0.0000 0.0000 'International Tables Vol C Tables 4.2.6.8 and 6.1.1.4'
O O 0.0106 0.0000 'International Tables Vol C Tables 4.2.6.8 and 6.1.1.4'

loop_
_geom_angle_atom_site_label_1
_geom_angle_atom_site_label_2
_geom_angle_atom_site_label_3
_geom_angle
C1 O1 H1 109.5
O1 C1 C2 104.81(9)
O1 C1 C21 111.68(9)
C2 C1 C21 108.16(9)
O1 C1 C11 109.46(9)
C2 C1 C11 107.43(9)
C21 C1 C11 114.75(9)
N2 C2 C1 179.90(18)
C12 C11 C16 110.12(10)
C12 C11 C1 111.73(10)
C16 C11 C1 111.62(9)
C12 C11 H11 107.7
C16 C11 H11 107.7
C1 C11 H11 107.7
C13 C12 C11 111.09(12)
C13 C12 H121 109.4
C11 C12 H121 109.4
C13 C12 H122 109.4
C11 C12 H122 109.4
H121 C12 H122 108.0
C14 C13 C12 111.80(11)
C14 C13 H131 109.3
C12 C13 H131 109.3
C14 C13 H132 109.3
C12 C13 H132 109.3
H131 C13 H132 107.9
C15 C14 C13 111.01(11)
C15 C14 H141 109.4
C13 C14 H141 109.4
C15 C14 H142 109.4
C13 C14 H142 109.4
H141 C14 H142 108.0
C14 C15 C16 111.15(12)
C14 C15 H151 109.4
C16 C15 H151 109.4
C14 C15 H152 109.4
C16 C15 H152 109.4
H151 C15 H152 108.0
C11 C16 C15 111.24(10)
C11 C16 H161 109.4
C15 C16 H161 109.4
C11 C16 H162 109.4
C15 C16 H162 109.4
H161 C16 H162 108.0
C22 C21 C26 109.41(9)
C22 C21 C1 113.88(9)
C26 C21 C1 112.07(9)
C22 C21 H21 107.0
C26 C21 H21 107.0
C1 C21 H21 107.0
C23 C22 C21 110.89(10)
C23 C22 H221 109.5
C21 C22 H221 109.5
C23 C22 H222 109.5
C21 C22 H222 109.5
H221 C22 H222 108.1
C24 C23 C22 112.15(10)
C24 C23 H231 109.2
C22 C23 H231 109.2
C24 C23 H232 109.2
C22 C23 H232 109.2
H231 C23 H232 107.9
C23 C24 C25 110.61(10)
C23 C24 H241 109.5
C25 C24 H241 109.5
C23 C24 H242 109.5
C25 C24 H242 109.5
H241 C24 H242 108.1
C26 C25 C24 110.94(10)
C26 C25 H251 109.5
C24 C25 H251 109.5
C26 C25 H252 109.5
C24 C25 H252 109.5
H251 C25 H252 108.0
C25 C26 C21 111.56(9)
C25 C26 H261 109.3
C21 C26 H261 109.3
C25 C26 H262 109.3
C21 C26 H262 109.3
H261 C26 H262 108.0

loop_
_geom_bond_atom_site_label_1
_geom_bond_atom_site_label_2
_geom_bond_distance
O1 C1 1.4220(13)
O1 H1 0.8400
N2 C2 1.1412(16)
C1 C2 1.4972(16)
C1 C21 1.5447(16)
C1 C11 1.5479(16)
C11 C12 1.5271(17)
C11 C16 1.5281(17)
C11 H11 1.0000
C12 C13 1.5255(18)
C12 H121 0.9900
C12 H122 0.9900
C13 C14 1.517(2)
C13 H131 0.9900
C13 H132 0.9900
C14 C15 1.517(2)
C14 H141 0.9900
C14 H142 0.9900
C15 C16 1.5284(18)
C15 H151 0.9900
C15 H152 0.9900
C16 H161 0.9900
C16 H162 0.9900
C21 C22 1.5335(15)
C21 C26 1.5338(15)
C21 H21 1.0000
C22 C23 1.5245(18)
C22 H221 0.9900
C22 H222 0.9900
C23 C24 1.5223(17)
C23 H231 0.9900
C23 H232 0.9900
C24 C25 1.5249(17)
C24 H241 0.9900
C24 H242 0.9900
C25 C26 1.5242(17)
C25 H251 0.9900
C25 H252 0.9900
C26 H261 0.9900
C26 H262 0.9900

loop_
_geom_hbond_atom_site_label_D
_geom_hbond_atom_site_label_H
_geom_hbond_atom_site_label_A
_geom_hbond_site_symmetry_A
_geom_hbond_distance_DH
_geom_hbond_distance_HA
_geom_hbond_distance_DA
_geom_hbond_angle_DHA
O1 H1 N2 2_545 0.84 2.07 2.8982(14) 166.6

loop_
_geom_torsion_atom_site_label_1
_geom_torsion_atom_site_label_2
_geom_torsion_atom_site_label_3
_geom_torsion_atom_site_label_4
_geom_torsion
O1 C1 C11 C12 70.70(12)
C2 C1 C11 C12 -176.04(10)
C21 C1 C11 C12 -55.75(13)
O1 C1 C11 C16 -53.09(13)
C2 C1 C11 C16 60.17(12)
C21 C1 C11 C16 -179.54(10)
C16 C11 C12 C13 -55.89(14)
C1 C11 C12 C13 179.48(10)
C11 C12 C13 C14 55.78(16)
C12 C13 C14 C15 -55.19(17)
C13 C14 C15 C16 55.32(16)
C12 C11 C16 C15 56.47(14)
C1 C11 C16 C15 -178.83(11)
C14 C15 C16 C11 -56.51(15)
O1 C1 C21 C22 -173.36(9)
C2 C1 C21 C22 71.82(12)
C11 C1 C21 C22 -48.06(13)
O1 C1 C21 C26 61.77(12)
C2 C1 C21 C26 -53.05(12)
C11 C1 C21 C26 -172.93(9)
C26 C21 C22 C23 -56.29(13)
C1 C21 C22 C23 177.43(10)
C21 C22 C23 C24 56.30(14)
C22 C23 C24 C25 -55.17(16)
C23 C24 C25 C26 55.12(15)
C24 C25 C26 C21 -57.23(13)
C22 C21 C26 C25 57.32(13)
C1 C21 C26 C25 -175.37(10)

loop_
_cod_related_entry_id
_cod_related_entry_database
_cod_related_entry_code
1 ChemSpider 21123660
